data_1527622
loop_
_publ_author_name
'Keller, H.L.'

_publ_section_title
;
 Zur Kristallstruktur von Tl3 Pb Cl5
;
_journal_name_full 'Zeitschrift fuer Anorganische und Allgemeine Chemie'
_journal_page_first 141
_journal_page_last 146
_journal_volume 432
_journal_year 1977
_chemical_formula_sum 'Cl5 Pb Tl3'
_chemical_name_systematic 'Pb Tl3 Cl5'
_space_group_IT_number 76
_symmetry_space_group_name_Hall 'P 4w'
_symmetry_space_group_name_H-M 'P 41'
_cell_angle_alpha 90
_cell_angle_beta 90
_cell_angle_gamma 90
_cell_formula_units_Z 4
_cell_length_a 8.448
_cell_length_b 8.448
_cell_length_c 14.912
_cell_volume 1064.250
_citation_journal_id_ASTM ZAACAB
_cod_data_source_file Keller_ZAACAB_1977_731.cif
_cod_data_source_block Cl5Pb1Tl3
_cod_original_cell_volume 1064.25
_cod_original_formula_sum 'Cl5 Pb1 Tl3'
_cod_database_code 1527622

loop_
_symmetry_equiv_pos_as_xyz
x,y,z
-y,x,z+1/4
-x,-y,z+1/2
y,-x,z+3/4

loop_
_atom_site_label
_atom_site_type_symbol
_atom_site_fract_x
_atom_site_fract_y
_atom_site_fract_z
_atom_site_occupancy
_atom_site_U_iso_or_equiv
Cl1 Cl-1 0.337 0.157 0.231 1 0.0
Pb1 Pb+2 0.494 0.6936 0.8963 1 0.0
Cl5 Cl-1 0.49 0.806 0.108 1 0.0
Tl3 Tl+1 0.6216 0.1804 0.8211 1 0.0
Cl4 Cl-1 0.528 0.65 0.508 1 0.0
Cl2 Cl-1 0.687 0.008 0.354 1 0.0
Cl3 Cl-1 0.026 0.839 0.21 1 0.0
Tl2 Tl+1 0.1212 0.3198 0.8786 1 0.0
Tl1 Tl+1 0.9942 0.8074 0.803 1 0.0
